data_2015484
loop_
_publ_author_name
'Batsanov, Andrei S.'

_publ_section_title
;
 Tetrathiafulvalene revisited
;
_journal_coeditor_code GA3012
_journal_issue 8
_journal_name_full 'Acta Crystallographica Section C'
_journal_page_first o501
_journal_page_last o504
_journal_paper_doi 10.1107/S0108270106022554
_journal_volume 62
_journal_year 2006
_chemical_formula_iupac 'C6 H4 S4'
_chemical_formula_moiety 'C6 H4 S4'
_chemical_formula_sum 'C6 H4 S4'
_chemical_formula_weight 204.33
_chemical_melting_point 392
_chemical_name_common tetrathiafulvalene
_chemical_name_systematic
;
2-(1,3-dithiol-2-ylidene)-1,3-dithiole
;
_space_group_IT_number 14
_symmetry_cell_setting monoclinic
_symmetry_space_group_name_Hall '-P 2ybc'
_symmetry_space_group_name_H-M 'P 1 21/c 1'
_atom_sites_solution_hydrogens difmap
_atom_sites_solution_primary direct
_atom_sites_solution_secondary difmap
_audit_creation_method SHELXL-97
_cell_angle_alpha 90.00
_cell_angle_beta 101.426(10)
_cell_angle_gamma 90.00
_cell_formula_units_Z 2
_cell_length_a 7.352(2)
_cell_length_b 4.0181(11)
_cell_length_c 13.901(4)
_cell_measurement_reflns_used 404
_cell_measurement_temperature 290(2)
_cell_measurement_theta_max 22
_cell_measurement_theta_min 9
_cell_volume 402.51(19)
_computing_cell_refinement SMART
_computing_data_collection 'SMART (Siemens, 1995)'
_computing_data_reduction 'SAINT (Siemens, 1995)'
_computing_molecular_graphics 'SHELXTL (Bruker, 2001)'
_computing_publication_material SHELXTL
_computing_structure_refinement 'SHELXL97 (Sheldrick, 1997)'
_computing_structure_solution 'SHELXS97 (Sheldrick, 1997)'
_diffrn_ambient_temperature 290(2)
_diffrn_detector_area_resol_mean 8
_diffrn_measured_fraction_theta_full 1.000
_diffrn_measured_fraction_theta_max 1.000
_diffrn_measurement_device_type 'Siemens SMART 1000 CCD area-detector'
_diffrn_measurement_method '\w scans'
_diffrn_radiation_monochromator graphite
_diffrn_radiation_source 'fine-focus sealed tube'
_diffrn_radiation_type MoK\a
_diffrn_radiation_wavelength 0.71073
_diffrn_reflns_av_R_equivalents 0.0344
_diffrn_reflns_av_sigmaI/netI 0.0244
_diffrn_reflns_limit_h_max 8
_diffrn_reflns_limit_h_min -9
_diffrn_reflns_limit_k_max 4
_diffrn_reflns_limit_k_min -5
_diffrn_reflns_limit_l_max 18
_diffrn_reflns_limit_l_min -18
_diffrn_reflns_number 3571
_diffrn_reflns_theta_full 27.49
_diffrn_reflns_theta_max 27.50
_diffrn_reflns_theta_min 2.82
_diffrn_standards_number 0
_exptl_absorpt_coefficient_mu 1.093
_exptl_absorpt_correction_T_max 0.8745
_exptl_absorpt_correction_T_min 0.7857
_exptl_absorpt_correction_type integration
_exptl_absorpt_process_details '(XPREP in SHELXTL; Bruker, 2001), R~int~ = 0.040 before correction'
_exptl_crystal_colour orange
_exptl_crystal_density_diffrn 1.686
_exptl_crystal_density_method 'not measured'
_exptl_crystal_description block
_exptl_crystal_F_000 208
_exptl_crystal_size_max 0.20
_exptl_crystal_size_mid 0.16
_exptl_crystal_size_min 0.14
_refine_diff_density_max 0.315
_refine_diff_density_min -0.160
_refine_ls_extinction_coef 0.132(7)
_refine_ls_extinction_expression Fc^*^=kFc[1+0.001xFc^2^\l^3^/sin(2\q)]^-1/4^
_refine_ls_extinction_method SHELXL97
_refine_ls_goodness_of_fit_ref 1.124
_refine_ls_hydrogen_treatment refall
_refine_ls_matrix_type full
_refine_ls_number_parameters 55
_refine_ls_number_reflns 926
_refine_ls_number_restraints 0
_refine_ls_restrained_S_all 1.124
_refine_ls_R_factor_all 0.0346
_refine_ls_R_factor_gt 0.0276
_refine_ls_shift/su_max 0.001
_refine_ls_shift/su_mean 0.000
_refine_ls_structure_factor_coef Fsqd
_refine_ls_weighting_details 'calc w=1/[\s^2^(Fo^2^)+(0.0224P)^2^+0.1703P] where P=(Fo^2^+2Fc^2^)/3'
_refine_ls_weighting_scheme calc
_refine_ls_wR_factor_gt 0.0603
_refine_ls_wR_factor_ref 0.0653
_reflns_number_gt 813
_reflns_number_total 926
_reflns_threshold_expression I>2\s(I)
_cod_data_source_file ga3012.cif
_cod_data_source_block I_290
_cod_original_cell_volume 402.5(2)
_cod_original_sg_symbol_H-M 'P 21/c '
_cod_database_code 2015484

loop_
_symmetry_equiv_pos_as_xyz
'x, y, z'
'-x, y+1/2, -z+1/2'
'-x, -y, -z'
'x, -y-1/2, z-1/2'

loop_
_atom_site_type_symbol
_atom_site_label
_atom_site_fract_x
_atom_site_fract_y
_atom_site_fract_z
_atom_site_U_iso_or_equiv
_atom_site_adp_type
_atom_site_calc_flag
_atom_site_occupancy
S S1 0.28816(6) 0.65547(14) 0.50738(4) 0.04534(19) Uani d 1
S S2 0.03956(7) 0.69867(13) 0.64978(3) 0.04436(19) Uani d 1
C C1 0.3765(3) 0.8232(6) 0.62223(18) 0.0532(5) Uani d 1
C C2 0.2655(3) 0.8415(6) 0.68590(16) 0.0540(6) Uani d 1
C C3 0.0677(2) 0.5732(4) 0.53254(12) 0.0325(4) Uani d 1
H H1 0.492(4) 0.894(7) 0.631(2) 0.075(8) Uiso d 1
H H2 0.300(4) 0.925(7) 0.750(2) 0.073(8) Uiso d 1

loop_
_atom_site_aniso_label
_atom_site_aniso_U_11
_atom_site_aniso_U_22
_atom_site_aniso_U_33
_atom_site_aniso_U_12
_atom_site_aniso_U_13
_atom_site_aniso_U_23
S1 0.0315(3) 0.0565(3) 0.0500(3) -0.0063(2) 0.01273(19) 0.0000(2)
S2 0.0502(3) 0.0531(3) 0.0309(2) -0.0031(2) 0.01062(19) -0.0053(2)
C1 0.0386(11) 0.0514(13) 0.0626(13) -0.0087(10) -0.0066(9) -0.0002(10)
C2 0.0590(13) 0.0526(13) 0.0433(11) -0.0034(10) -0.0071(9) -0.0062(9)
C3 0.0316(8) 0.0354(8) 0.0317(8) 0.0006(7) 0.0095(6) 0.0025(7)

loop_
_atom_type_symbol
_atom_type_description
_atom_type_scat_dispersion_real
_atom_type_scat_dispersion_imag
_atom_type_scat_source
C C 0.0033 0.0016 'International Tables Vol C Tables 4.2.6.8 and 6.1.1.4'
H H 0.0000 0.0000 'International Tables Vol C Tables 4.2.6.8 and 6.1.1.4'
S S 0.1246 0.1234 'International Tables Vol C Tables 4.2.6.8 and 6.1.1.4'

loop_
_exptl_crystal_face_index_h
_exptl_crystal_face_index_k
_exptl_crystal_face_index_l
_exptl_crystal_face_perp_dist
0.00 0.00 -1.00 0.0700
0.00 0.00 1.00 0.0700
1.00 0.00 0.00 0.0800
-1.00 0.00 0.00 0.0800
1.00 0.00 -2.00 0.0900
-3.00 -6.00 2.00 0.1100
3.00 6.00 -2.00 0.1100

loop_
_geom_angle_atom_site_label_1
_geom_angle_atom_site_label_2
_geom_angle_atom_site_label_3
_geom_angle_site_symmetry_1
_geom_angle
C1 S1 C3 . 94.69(10)
C2 S2 C3 . 94.66(10)
C2 C1 S1 . 118.06(17)
C2 C1 H1 . 126.6(18)
S1 C1 H1 . 115.3(18)
C1 C2 S2 . 118.11(17)
C1 C2 H2 . 124.7(16)
S2 C2 H2 . 117.2(16)
C3 C3 S1 3_566 122.66(17)
C3 C3 S2 3_566 122.90(17)
S1 C3 S2 . 114.45(9)

loop_
_geom_bond_atom_site_label_1
_geom_bond_atom_site_label_2
_geom_bond_site_symmetry_2
_geom_bond_distance
S1 C1 . 1.736(2)
S1 C3 . 1.7556(17)
S2 C2 . 1.735(2)
S2 C3 . 1.7569(17)
C1 C2 . 1.319(3)
C1 H1 . 0.88(3)
C2 H2 . 0.94(3)
C3 C3 3_566 1.341(3)
